data_7050483
loop_
_publ_author_name
'Cameron Jones'
'Stephen Bruce'
'David E. Hibbs'
'Jon Steed'
'Ryan C. Thomas'
'Thomas C. WIlliams'

_publ_section_title
;
The synthesis and structural characterisation of
2-arsa- and 2-stiba-1,3-dionato complexes of s- and p-block elements
;
_journal_name_full 'New Journal of Chemistry'
_journal_paper_doi 10.1039/b210043f
_journal_year 2003
_chemical_formula_sum 'C46 H78 Na O6 Sb'
_chemical_formula_weight 871.82
_space_group_IT_number 5
_symmetry_cell_setting monoclinic
_symmetry_space_group_name_Hall 'C 2y'
_symmetry_space_group_name_H-M 'C 1 2 1'
_cell_angle_alpha 90.00
_cell_angle_beta 121.486(12)
_cell_angle_gamma 90.00
_cell_formula_units_Z 4
_cell_length_a 27.506(3)
_cell_length_b 10.440(2)
_cell_length_c 19.595(3)
_cell_measurement_temperature 150(2)
_cell_volume 4798.5(13)
_diffrn_ambient_temperature 150(2)
_exptl_crystal_density_diffrn 1.207
_cod_original_sg_symbol_H-M 'C 2'
_cod_database_code 7050483

loop_
_symmetry_equiv_pos_as_xyz
'x, y, z'
'-x, y, -z'
'x+1/2, y+1/2, z'
'-x+1/2, y+1/2, -z'

loop_
_atom_site_label
_atom_site_type_symbol
_atom_site_fract_x
_atom_site_fract_y
_atom_site_fract_z
_atom_site_U_iso_or_equiv
_atom_site_adp_type
_atom_site_occupancy
_atom_site_symmetry_multiplicity
_atom_site_calc_flag
_atom_site_refinement_flags
_atom_site_disorder_assembly
_atom_site_disorder_group
Sb1 Sb 0.5000 0.43511(6) 0.5000 0.0206(3) Uani 1 2 d S . .
Sb2 Sb 0.5000 0.49604(11) 0.0000 0.0577(5) Uani 1 2 d S . .
Na1 Na 0.5000 0.0168(9) 0.5000 0.048(3) Uani 1 2 d S . .
Na2 Na 0.5000 0.9174(8) 0.0000 0.028(2) Uani 1 2 d S . .
O1 O 0.4418(3) 0.1805(9) 0.4905(4) 0.0170(16) Uani 1 1 d . . .
O2 O 0.4277(5) -0.055(2) 0.3706(7) 0.074(3) Uani 1 1 d U . .
O3 O 0.5589(4) -0.1325(14) 0.4752(7) 0.062(3) Uani 1 1 d U . .
O4 O 0.5580(8) 0.7496(15) 0.0127(11) 0.090(6) Uani 1 1 d . . .
O5 O 0.5761(3) 0.9936(18) 0.1299(4) 0.057(4) Uani 1 1 d . . .
O6 O 0.4440(5) 1.0822(12) 0.0093(7) 0.068(4) Uani 1 1 d U . .
C1 C 0.4401(4) 0.2969(12) 0.4956(5) 0.013(2) Uani 1 1 d U . .
C2 C 0.3910(4) 0.3622(11) 0.5000(5) 0.015(2) Uani 1 1 d . . .
C3 C 0.3952(4) 0.3712(14) 0.5753(6) 0.023(2) Uani 1 1 d . . .
C4 C 0.3613(4) 0.4620(12) 0.5852(5) 0.020(4) Uani 1 1 d . . .
H4 H 0.3640 0.4697 0.6344 0.024 Uiso 1 1 calc R . .
C5 C 0.3232(4) 0.5416(12) 0.5203(6) 0.022(2) Uani 1 1 d . . .
C6 C 0.3161(4) 0.5207(13) 0.4487(6) 0.021(3) Uani 1 1 d . . .
H6 H 0.2882 0.5673 0.4055 0.026 Uiso 1 1 calc R . .
C7 C 0.3484(3) 0.432(2) 0.4343(4) 0.0174(19) Uani 1 1 d . . .
C8 C 0.4312(5) 0.2778(14) 0.6455(6) 0.026(3) Uani 1 1 d . . .
C9 C 0.4211(6) 0.2998(17) 0.7154(6) 0.039(3) Uani 1 1 d . . .
H9A H 0.4397 0.2334 0.7546 0.058 Uiso 1 1 calc R . .
H9B H 0.3809 0.2980 0.6952 0.058 Uiso 1 1 calc R . .
H9C H 0.4364 0.3815 0.7396 0.058 Uiso 1 1 calc R . .
C10 C 0.4959(4) 0.2912(19) 0.6794(7) 0.040(4) Uani 1 1 d . . .
H10A H 0.5061 0.3802 0.6867 0.060 Uiso 1 1 calc R . .
H10B H 0.5050 0.2539 0.6426 0.060 Uiso 1 1 calc R . .
H10C H 0.5167 0.2478 0.7299 0.060 Uiso 1 1 calc R . .
C11 C 0.4134(6) 0.1389(14) 0.6190(8) 0.032(3) Uani 1 1 d . . .
H11A H 0.4086 0.1260 0.5673 0.049 Uiso 1 1 calc R . .
H11B H 0.3781 0.1216 0.6161 0.049 Uiso 1 1 calc R . .
H11C H 0.4423 0.0821 0.6570 0.049 Uiso 1 1 calc R . .
C12 C 0.2878(4) 0.6414(11) 0.5366(7) 0.021(2) Uani 1 1 d . . .
C13 C 0.3286(5) 0.7342(16) 0.6014(8) 0.037(3) Uani 1 1 d . . .
H13A H 0.3514 0.6886 0.6507 0.056 Uiso 1 1 calc R . .
H13B H 0.3071 0.7996 0.6086 0.056 Uiso 1 1 calc R . .
H13C H 0.3529 0.7730 0.5856 0.056 Uiso 1 1 calc R . .
C14 C 0.2513(5) 0.5760(16) 0.5623(7) 0.028(3) Uani 1 1 d . . .
H14A H 0.2752 0.5339 0.6126 0.041 Uiso 1 1 calc R . .
H14B H 0.2273 0.5139 0.5227 0.041 Uiso 1 1 calc R . .
H14C H 0.2280 0.6384 0.5679 0.041 Uiso 1 1 calc R . .
C15 C 0.2498(5) 0.7214(16) 0.4601(7) 0.032(3) Uani 1 1 d . . .
H15A H 0.2731 0.7606 0.4428 0.048 Uiso 1 1 calc R . .
H15B H 0.2305 0.7867 0.4715 0.048 Uiso 1 1 calc R . .
H15C H 0.2222 0.6664 0.4185 0.048 Uiso 1 1 calc R . .
C16 C 0.3292(4) 0.4149(16) 0.3444(5) 0.023(4) Uani 1 1 d . . .
C17 C 0.2646(4) 0.3876(16) 0.2973(6) 0.032(3) Uani 1 1 d . . .
H17A H 0.2448 0.4594 0.3023 0.047 Uiso 1 1 calc R . .
H17B H 0.2571 0.3124 0.3186 0.047 Uiso 1 1 calc R . .
H17C H 0.2516 0.3742 0.2419 0.047 Uiso 1 1 calc R . .
C18 C 0.3412(6) 0.5371(18) 0.3110(9) 0.033(4) Uani 1 1 d . . .
H18A H 0.3276 0.6107 0.3254 0.050 Uiso 1 1 calc R . .
H18B H 0.3220 0.5313 0.2537 0.050 Uiso 1 1 calc R . .
H18C H 0.3815 0.5452 0.3330 0.050 Uiso 1 1 calc R . .
C19 C 0.3562(6) 0.3019(19) 0.3265(8) 0.033(4) Uani 1 1 d . . .
H19A H 0.3511 0.2252 0.3490 0.049 Uiso 1 1 calc R . .
H19B H 0.3962 0.3177 0.3495 0.049 Uiso 1 1 calc R . .
H19C H 0.3382 0.2919 0.2696 0.049 Uiso 1 1 calc R . .
C20 C 0.4081(8) -0.008(3) 0.3003(15) 0.089(6) Uani 1 1 d U . .
H20A H 0.4370 -0.0116 0.2869 0.133 Uiso 1 1 calc R . .
H20B H 0.3971 0.0797 0.2994 0.133 Uiso 1 1 calc R . .
H20C H 0.3755 -0.0566 0.2621 0.133 Uiso 1 1 calc R . .
C21 C 0.3804(8) -0.113(2) 0.3834(14) 0.083(6) Uani 1 1 d U . .
H21A H 0.3603 -0.0460 0.3929 0.100 Uiso 1 1 calc R . .
H21B H 0.3530 -0.1618 0.3367 0.100 Uiso 1 1 calc R . .
C22 C 0.4124(11) -0.202(3) 0.4579(13) 0.090(7) Uani 1 1 d U . .
H22A H 0.3852 -0.2570 0.4611 0.108 Uiso 1 1 calc R . .
H22B H 0.4388 -0.2566 0.4524 0.108 Uiso 1 1 calc R . .
C23 C 0.5353(9) -0.219(3) 0.4171(15) 0.088(7) Uani 1 1 d U . .
H23A H 0.5102 -0.1773 0.3671 0.132 Uiso 1 1 calc R . .
H23B H 0.5139 -0.2792 0.4284 0.132 Uiso 1 1 calc R . .
H23C H 0.5646 -0.2637 0.4139 0.132 Uiso 1 1 calc R . .
C24 C 0.5616(9) 0.6341(18) 0.0083(12) 0.057(5) Uani 1 1 d . . .
C25 C 0.6091(7) 0.5687(16) 0.0041(11) 0.056(5) Uani 1 1 d . . .
C26 C 0.6047(6) 0.5656(16) -0.0747(9) 0.044(4) Uani 1 1 d . . .
C27 C 0.6392(7) 0.4737(17) -0.0797(10) 0.049(5) Uani 1 1 d . . .
H27 H 0.6357 0.4649 -0.1293 0.058 Uiso 1 1 calc R . .
C28 C 0.6763(7) 0.3973(14) -0.0227(9) 0.043(4) Uani 1 1 d . . .
C29 C 0.6845(7) 0.4144(16) 0.0544(9) 0.046(5) Uani 1 1 d . . .
H29 H 0.7119 0.3659 0.0970 0.055 Uiso 1 1 calc R . .
C30 C 0.6518(6) 0.504(2) 0.0681(10) 0.046(4) Uani 1 1 d . . .
C31 C 0.5681(8) 0.657(2) -0.1454(12) 0.060(5) Uani 1 1 d . . .
C32 C 0.5871(8) 0.797(2) -0.1199(11) 0.058(5) Uani 1 1 d . . .
H32A H 0.6276 0.8031 -0.0965 0.087 Uiso 1 1 calc R . .
H32B H 0.5775 0.8227 -0.0815 0.087 Uiso 1 1 calc R . .
H32C H 0.5682 0.8516 -0.1660 0.087 Uiso 1 1 calc R . .
C33 C 0.5049(8) 0.640(2) -0.1762(15) 0.087(7) Uani 1 1 d . . .
H33A H 0.4948 0.5515 -0.1880 0.131 Uiso 1 1 calc R . .
H33B H 0.4827 0.6902 -0.2238 0.131 Uiso 1 1 calc R . .
H33C H 0.4972 0.6682 -0.1360 0.131 Uiso 1 1 calc R . .
C34 C 0.5763(8) 0.635(2) -0.2142(11) 0.071(5) Uani 1 1 d . . .
H34A H 0.6136 0.6632 -0.2001 0.106 Uiso 1 1 calc R . .
H34B H 0.5480 0.6817 -0.2600 0.106 Uiso 1 1 calc R . .
H34C H 0.5725 0.5450 -0.2266 0.106 Uiso 1 1 calc R . .
C35 C 0.7114(9) 0.295(2) -0.0331(11) 0.062(5) Uani 1 1 d . . .
C36 C 0.6699(8) 0.201(2) -0.1023(13) 0.079(6) Uani 1 1 d U . .
H36A H 0.6552 0.1385 -0.0816 0.119 Uiso 1 1 calc R . .
H36B H 0.6904 0.1578 -0.1231 0.119 Uiso 1 1 calc R . .
H36C H 0.6389 0.2486 -0.1443 0.119 Uiso 1 1 calc R . .
C37 C 0.7489(9) 0.365(2) -0.0625(13) 0.073(6) Uani 1 1 d . . .
H37A H 0.7769 0.4183 -0.0203 0.109 Uiso 1 1 calc R . .
H37B H 0.7246 0.4169 -0.1085 0.109 Uiso 1 1 calc R . .
H37C H 0.7677 0.3021 -0.0765 0.109 Uiso 1 1 calc R . .
C38 C 0.7523(10) 0.224(2) 0.0403(14) 0.081(7) Uani 1 1 d . . .
H38A H 0.7784 0.2835 0.0800 0.122 Uiso 1 1 calc R . .
H38B H 0.7732 0.1641 0.0281 0.122 Uiso 1 1 calc R . .
H38C H 0.7320 0.1790 0.0604 0.122 Uiso 1 1 calc R . .
C39 C 0.6695(7) 0.5222(17) 0.1535(11) 0.053(5) Uani 1 1 d . . .
C40 C 0.7364(7) 0.543(2) 0.2049(10) 0.061(5) Uani 1 1 d . . .
H40A H 0.7457 0.6232 0.1901 0.091 Uiso 1 1 calc R . .
H40B H 0.7550 0.4745 0.1950 0.091 Uiso 1 1 calc R . .
H40C H 0.7489 0.5451 0.2607 0.091 Uiso 1 1 calc R . .
C41 C 0.6576(10) 0.402(2) 0.1847(12) 0.067(7) Uani 1 1 d . . .
H41A H 0.6816 0.3342 0.1859 0.101 Uiso 1 1 calc R . .
H41B H 0.6184 0.3783 0.1504 0.101 Uiso 1 1 calc R . .
H41C H 0.6653 0.4169 0.2379 0.101 Uiso 1 1 calc R . .
C42 C 0.6429(9) 0.636(2) 0.1711(13) 0.068(6) Uani 1 1 d . . .
H42A H 0.6436 0.7098 0.1423 0.102 Uiso 1 1 calc R . .
H42B H 0.6643 0.6538 0.2275 0.102 Uiso 1 1 calc R . .
H42C H 0.6042 0.6162 0.1546 0.102 Uiso 1 1 calc R . .
C43 C 0.5914(6) 0.931(2) 0.2068(6) 0.043(3) Uani 1 1 d . . .
H43A H 0.6177 0.8623 0.2176 0.065 Uiso 1 1 calc R . .
H43B H 0.5576 0.8975 0.2031 0.065 Uiso 1 1 calc R . .
H43C H 0.6088 0.9927 0.2493 0.065 Uiso 1 1 calc R . .
C44 C 0.6183(5) 1.0464(16) 0.1278(8) 0.047(4) Uani 1 1 d . . .
H44A H 0.6463 0.9807 0.1382 0.056 Uiso 1 1 calc R . .
H44B H 0.6364 1.1085 0.1709 0.056 Uiso 1 1 calc R . .
C45 C 0.6032(6) 1.109(2) 0.0549(9) 0.062(4) Uani 1 1 d U . .
H45A H 0.6034 1.2000 0.0639 0.075 Uiso 1 1 calc R . .
H45B H 0.6335 1.0920 0.0446 0.075 Uiso 1 1 calc R . .
C46 C 0.4614(6) 1.1539(15) 0.0823(8) 0.046(4) Uani 1 1 d . . .
H46A H 0.4970 1.1963 0.0995 0.069 Uiso 1 1 calc R . .
H46B H 0.4660 1.0962 0.1234 0.069 Uiso 1 1 calc R . .
H46C H 0.4328 1.2165 0.0722 0.069 Uiso 1 1 calc R . .

loop_
_atom_site_aniso_label
_atom_site_aniso_U_11
_atom_site_aniso_U_22
_atom_site_aniso_U_33
_atom_site_aniso_U_23
_atom_site_aniso_U_13
_atom_site_aniso_U_12
Sb1 0.0137(4) 0.0134(5) 0.0343(4) 0.000 0.0122(3) 0.000
Sb2 0.0633(9) 0.0260(8) 0.1192(14) 0.000 0.0721(10) 0.000
Na1 0.006(3) 0.030(6) 0.087(5) 0.000 0.010(3) 0.000
Na2 0.057(4) 0.013(5) 0.023(2) 0.000 0.026(2) 0.000
O1 0.012(3) 0.015(4) 0.027(3) 0.000(3) 0.013(3) -0.002(3)
O2 0.067(5) 0.073(7) 0.097(6) -0.033(7) 0.052(5) -0.026(7)
O3 0.046(5) 0.059(6) 0.079(6) 0.011(5) 0.032(5) -0.021(5)
O4 0.151(15) 0.031(8) 0.167(16) -0.013(9) 0.138(14) 0.002(9)
O5 0.029(4) 0.116(11) 0.017(3) 0.007(5) 0.006(3) 0.001(6)
O6 0.066(6) 0.042(6) 0.059(6) -0.028(5) 0.007(4) 0.033(5)
C1 0.007(3) 0.019(4) 0.017(3) -0.001(3) 0.010(3) -0.001(3)
C2 0.010(4) 0.016(6) 0.023(4) 0.005(4) 0.012(3) 0.004(4)
C3 0.014(5) 0.025(6) 0.017(4) 0.000(5) -0.001(4) 0.001(5)
C4 0.019(4) 0.023(11) 0.016(4) 0.003(4) 0.009(3) -0.003(4)
C5 0.011(4) 0.019(7) 0.033(5) -0.002(4) 0.009(4) -0.001(4)
C6 0.008(4) 0.023(8) 0.023(5) 0.005(4) 0.001(4) -0.001(4)
C7 0.013(3) 0.019(5) 0.017(4) 0.006(7) 0.005(3) -0.006(8)
C8 0.023(5) 0.032(8) 0.022(5) 0.012(5) 0.010(4) 0.012(5)
C9 0.048(7) 0.053(9) 0.019(5) 0.010(6) 0.020(5) 0.017(7)
C10 0.018(5) 0.063(11) 0.028(5) 0.009(6) 0.004(4) 0.003(6)
C11 0.036(7) 0.026(8) 0.038(6) 0.017(5) 0.022(6) 0.005(6)
C12 0.021(5) 0.006(6) 0.041(6) 0.001(4) 0.020(4) 0.005(4)
C13 0.046(6) 0.026(7) 0.059(7) -0.020(6) 0.040(6) -0.009(6)
C14 0.024(5) 0.024(7) 0.043(6) -0.001(6) 0.023(5) 0.002(5)
C15 0.031(6) 0.025(8) 0.050(7) 0.012(6) 0.028(5) 0.019(6)
C16 0.014(4) 0.038(12) 0.016(4) 0.002(5) 0.007(3) 0.001(5)
C17 0.023(5) 0.044(8) 0.017(4) -0.003(4) 0.003(4) -0.002(5)
C18 0.026(7) 0.039(11) 0.033(7) 0.008(6) 0.014(6) 0.001(7)
C19 0.030(7) 0.053(11) 0.016(5) -0.003(6) 0.013(5) 0.014(7)
C20 0.059(8) 0.057(9) 0.130(11) -0.007(9) 0.034(7) 0.005(8)
C21 0.058(8) 0.056(9) 0.121(10) -0.001(8) 0.036(7) 0.000(7)
C22 0.109(11) 0.069(10) 0.091(10) 0.005(8) 0.052(8) 0.024(8)
C23 0.078(9) 0.082(12) 0.145(11) 0.006(8) 0.086(8) 0.005(8)
C24 0.067(11) 0.027(8) 0.088(12) -0.014(8) 0.049(10) -0.007(7)
C25 0.075(10) 0.021(8) 0.101(12) -0.042(8) 0.066(10) -0.028(8)
C26 0.060(8) 0.027(8) 0.077(9) -0.012(7) 0.060(8) -0.014(7)
C27 0.067(9) 0.031(13) 0.081(10) -0.024(7) 0.062(9) -0.015(7)
C28 0.081(10) 0.017(8) 0.064(8) -0.005(6) 0.060(8) -0.004(6)
C29 0.072(8) 0.024(12) 0.077(8) -0.015(7) 0.063(7) -0.007(7)
C30 0.051(8) 0.030(9) 0.085(10) -0.024(9) 0.054(8) -0.009(9)
C31 0.064(11) 0.046(11) 0.089(12) -0.020(9) 0.054(10) -0.009(9)
C32 0.062(10) 0.052(12) 0.080(11) -0.012(9) 0.051(9) 0.000(9)
C33 0.084(14) 0.049(14) 0.117(17) -0.010(12) 0.045(13) -0.010(11)
C34 0.079(12) 0.061(14) 0.073(11) -0.011(10) 0.040(10) -0.009(11)
C35 0.097(13) 0.047(11) 0.080(11) -0.011(9) 0.073(10) -0.003(10)
C36 0.090(9) 0.054(10) 0.122(10) -0.036(8) 0.075(8) -0.008(7)
C37 0.108(14) 0.048(12) 0.120(15) -0.004(12) 0.100(13) 0.002(12)
C38 0.136(18) 0.027(10) 0.15(2) -0.009(12) 0.127(17) -0.002(11)
C39 0.078(10) 0.026(10) 0.089(11) -0.016(8) 0.068(10) -0.016(8)
C40 0.076(10) 0.052(11) 0.086(11) -0.021(9) 0.065(9) -0.012(9)
C41 0.108(15) 0.050(16) 0.077(11) -0.020(8) 0.072(11) -0.032(10)
C42 0.086(13) 0.049(13) 0.105(14) -0.039(11) 0.074(12) -0.030(11)
C43 0.071(7) 0.033(7) 0.023(4) -0.007(7) 0.023(5) 0.013(9)
C44 0.025(6) 0.031(8) 0.047(7) 0.009(6) -0.007(5) -0.007(5)
C45 0.041(6) 0.096(10) 0.055(7) 0.009(7) 0.029(5) -0.015(7)
C46 0.058(8) 0.027(7) 0.046(7) -0.022(6) 0.023(6) 0.002(6)

loop_
_geom_bond_atom_site_label_1
_geom_bond_atom_site_label_2
_geom_bond_distance
_geom_bond_site_symmetry_2
_geom_bond_publ_flag
Sb1 C1 2.156(11) . ?
Sb1 C1 2.156(11) 2_656 ?
Sb2 C24 2.17(2) . ?
Sb2 C24 2.17(2) 2_655 ?
Na1 O1 2.282(12) 2_656 ?
Na1 O1 2.282(12) . ?
Na1 O2 2.381(12) . ?
Na1 O2 2.381(12) 2_656 ?
Na1 O3 2.474(16) . ?
Na1 O3 2.474(16) 2_656 ?
Na1 C22 3.10(3) . ?
Na1 C22 3.10(3) 2_656 ?
Na2 O4 2.294(18) 2_655 ?
Na2 O4 2.294(18) . ?
Na2 O6 2.379(12) 2_655 ?
Na2 O6 2.379(12) . ?
Na2 O5 2.434(10) . ?
Na2 O5 2.434(10) 2_655 ?
O1 C1 1.222(16) . ?
O2 C20 1.29(3) . ?
O2 C21 1.57(3) . ?
O3 C23 1.33(3) . ?
O3 C22 1.34(3) 2_656 ?
O4 C24 1.22(3) . ?
O5 C44 1.305(18) . ?
O5 C43 1.488(18) . ?
O6 C45 1.280(19) 2_655 ?
O6 C46 1.456(16) . ?
C1 C2 1.557(13) . ?
C2 C7 1.410(16) . ?
C2 C3 1.422(14) . ?
C3 C4 1.412(17) . ?
C3 C8 1.550(15) . ?
C4 C5 1.421(15) . ?
C5 C6 1.329(15) . ?
C5 C12 1.568(15) . ?
C6 C7 1.41(2) . ?
C7 C16 1.565(12) . ?
C8 C11 1.53(2) . ?
C8 C10 1.546(15) . ?
C8 C9 1.550(15) . ?
C12 C14 1.503(16) . ?
C12 C13 1.524(17) . ?
C12 C15 1.549(16) . ?
C16 C19 1.53(2) . ?
C16 C17 1.543(13) . ?
C16 C18 1.55(2) . ?
C21 C22 1.56(3) . ?
C22 O3 1.34(3) 2_656 ?
C24 C25 1.51(3) . ?
C25 C30 1.37(3) . ?
C25 C26 1.49(2) . ?
C26 C27 1.39(2) . ?
C26 C31 1.55(3) . ?
C27 C28 1.32(2) . ?
C28 C29 1.418(18) . ?
C28 C35 1.53(2) . ?
C29 C30 1.41(2) . ?
C30 C39 1.49(2) . ?
C31 C34 1.50(2) . ?
C31 C33 1.52(3) . ?
C31 C32 1.54(3) . ?
C35 C38 1.48(3) . ?
C35 C36 1.58(3) . ?
C35 C37 1.60(2) . ?
C39 C41 1.50(2) . ?
C39 C42 1.53(3) . ?
C39 C40 1.59(2) . ?
C44 C45 1.42(2) . ?
C45 O6 1.280(19) 2_655 ?
